data_1541958
loop_
_publ_author_name
'Braun, P.B.'

_publ_section_title
;
 A superstructure in spinels
;
_journal_name_full 'Nature (London)'
_journal_page_first 1123
_journal_page_last 1123
_journal_volume 170
_journal_year 1952
_chemical_formula_sum 'Fe5 Li O8'
_chemical_name_systematic 'Li Fe5 O8'
_space_group_IT_number 212
_symmetry_space_group_name_Hall 'P 4acd 2ab 3'
_symmetry_space_group_name_H-M 'P 43 3 2'
_cell_angle_alpha 90
_cell_angle_beta 90
_cell_angle_gamma 90
_cell_formula_units_Z 4
_cell_length_a 8.33
_cell_length_b 8.33
_cell_length_c 8.33
_cell_volume 578.010
_citation_journal_id_ASTM NATUAS
_cod_data_source_file Braun_NATUAS_1952_1130.cif
_cod_data_source_block Fe5Li1O8
_cod_original_cell_volume 578.0095
_cod_original_formula_sum 'Fe5 Li1 O8'
_cod_database_code 1541958

loop_
_symmetry_equiv_pos_as_xyz
x,y,z
-y+3/4,x+1/4,z+3/4
-x+1/2,-y,z+1/2
y+3/4,-x+3/4,z+1/4
x+1/2,-y+1/2,-z
y+1/4,x+3/4,-z+3/4
-x,y+1/2,-z+1/2
-y+1/4,-x+1/4,-z+1/4
z,x,y
-x+3/4,z+1/4,y+3/4
-z+1/2,-x,y+1/2
x+3/4,-z+3/4,y+1/4
z+1/2,-x+1/2,-y
x+1/4,z+3/4,-y+3/4
-z,x+1/2,-y+1/2
-x+1/4,-z+1/4,-y+1/4
y,z,x
y+1/2,-z+1/2,-x
z+1/4,y+3/4,-x+3/4
-y,z+1/2,-x+1/2
-z+1/4,-y+1/4,-x+1/4
-y+1/2,-z,x+1/2
z+3/4,-y+3/4,x+1/4
-z+3/4,y+1/4,x+3/4

loop_
_atom_site_label
_atom_site_type_symbol
_atom_site_fract_x
_atom_site_fract_y
_atom_site_fract_z
_atom_site_occupancy
_atom_site_U_iso_or_equiv
Fe2 Fe+3 0.003 0.003 0.003 1 0.0
O2 O-2 0.382 0.382 0.382 1 0.0
Li1 Li+1 0.625 0.625 0.625 1 0.0
O1 O-2 0.132 -0.132 0.132 1 0.0
Fe1 Fe+3 0.125 0.378 -0.128 1 0.0
